data_4073067
loop_
_publ_author_name
'Chaplin, Adrian B.'
'Dyson, Paul J.'

_publ_section_title
;
 Catalytic Activity of Bis-phosphine Ruthenium(II)&#x2212;Arene
 Compounds:&#x00A0; Structure&#x2212;Activity Correlations
;
_journal_issue 9
_journal_name_full Organometallics
_journal_page_first 2447
_journal_paper_doi 10.1021/om070050d
_journal_volume 26
_journal_year 2007
_chemical_formula_moiety 'C49 H50 Cl P2 Ru, F6 P, 2(C H2 Cl2)'
_chemical_formula_sum 'C51 H54 Cl5 F6 P3 Ru'
_chemical_formula_weight 1152.17
_chemical_name_systematic
; 
 ? 
;
_space_group_IT_number 61
_symmetry_cell_setting orthorhombic
_symmetry_space_group_name_Hall '-P 2ac 2ab'
_symmetry_space_group_name_H-M 'P b c a'
_atom_sites_solution_hydrogens geom
_atom_sites_solution_primary direct
_atom_sites_solution_secondary difmap
_audit_creation_method SHELXL-97
_cell_angle_alpha 90.00
_cell_angle_beta 90.00
_cell_angle_gamma 90.00
_cell_formula_units_Z 8
_cell_length_a 16.4780(13)
_cell_length_b 18.9480(14)
_cell_length_c 32.554(3)
_cell_measurement_reflns_used 5651
_cell_measurement_temperature 140(2)
_cell_measurement_theta_max 20.7386
_cell_measurement_theta_min 2.10245
_cell_volume 10164.2(14)
_computing_cell_refinement 'Oxford Diffraction CrysAlis RED'
_computing_data_collection 'Oxford Diffraction CrysAlis CCD'
_computing_data_reduction 'Oxford Diffraction CrysAlis RED'
_computing_molecular_graphics 'ORTEP3 (Farrugia, 1997)'
_computing_publication_material 'Bruker SHELXTL'
_computing_structure_refinement 'SHELXL-97 (Sheldrick, 1997)'
_computing_structure_solution 'SIR97 (Altomare et al., 1999)'
_diffrn_ambient_temperature 140(2)
_diffrn_measured_fraction_theta_full 0.987
_diffrn_measured_fraction_theta_max 0.987
_diffrn_measurement_device_type 'Oxford Diffraction KM4/Sapphire CCD'
_diffrn_measurement_method 'phi and omega scans'
_diffrn_radiation_monochromator graphite
_diffrn_radiation_source 'fine-focus sealed tube'
_diffrn_radiation_type MoK\a
_diffrn_radiation_wavelength 0.71073
_diffrn_reflns_av_R_equivalents 0.1077
_diffrn_reflns_av_sigmaI/netI 0.0943
_diffrn_reflns_limit_h_max 19
_diffrn_reflns_limit_h_min -19
_diffrn_reflns_limit_k_max 21
_diffrn_reflns_limit_k_min -22
_diffrn_reflns_limit_l_max 37
_diffrn_reflns_limit_l_min -38
_diffrn_reflns_number 59683
_diffrn_reflns_theta_full 25.03
_diffrn_reflns_theta_max 25.03
_diffrn_reflns_theta_min 2.99
_exptl_absorpt_coefficient_mu 0.723
_exptl_absorpt_correction_T_max 0.833
_exptl_absorpt_correction_T_min 0.482
_exptl_absorpt_correction_type refdelf
_exptl_absorpt_process_details
;
(See: Walker, N. & Stuart, D. (1983) Acta Cryst. A39, 158-166)
;
_exptl_crystal_colour orange
_exptl_crystal_density_diffrn 1.506
_exptl_crystal_density_method 'not measured'
_exptl_crystal_description prismatic
_exptl_crystal_F_000 4704
_exptl_crystal_size_max 0.32
_exptl_crystal_size_mid 0.19
_exptl_crystal_size_min 0.16
_refine_diff_density_max 0.840
_refine_diff_density_min -0.871
_refine_diff_density_rms 0.108
_refine_ls_extinction_method none
_refine_ls_goodness_of_fit_ref 1.079
_refine_ls_hydrogen_treatment constr
_refine_ls_matrix_type full
_refine_ls_number_parameters 638
_refine_ls_number_reflns 8868
_refine_ls_number_restraints 66
_refine_ls_restrained_S_all 1.086
_refine_ls_R_factor_all 0.1131
_refine_ls_R_factor_gt 0.0672
_refine_ls_shift/su_max 0.002
_refine_ls_shift/su_mean 0.000
_refine_ls_structure_factor_coef Fsqd
_refine_ls_weighting_details 'calc w=1/[\s^2^(Fo^2^)+(0.0776P)^2^+0.0000P] where P=(Fo^2^+2Fc^2^)/3'
_refine_ls_weighting_scheme calc
_refine_ls_wR_factor_gt 0.1497
_refine_ls_wR_factor_ref 0.1700
_reflns_number_gt 5580
_reflns_number_total 8868
_reflns_threshold_expression >2sigma(I)
_cod_data_source_file om070050dsi20070118_030738.cif
_cod_data_source_block C-PT_1c
_cod_depositor_comments
;
The following automatic conversions were performed:

'_symmetry_cell_setting' value 'Orthorhombic' changed to
'orthorhombic' according to
/home/saulius/struct/CIF-dictionaries/cif_core.dic dictionary named
'cif_core.dic' version 2.4.1 from 2010-06-29.

Automatic conversion script
Id: cif_fix_values 1715 2011-07-08 13:25:40Z adriana 
;
_cod_original_sg_symbol_H-M Pbca
_cod_database_code 4073067

loop_
_symmetry_equiv_pos_as_xyz
'x, y, z'
'-x+1/2, -y, z+1/2'
'x+1/2, -y+1/2, -z'
'-x, y+1/2, -z+1/2'
'-x, -y, -z'
'x-1/2, y, -z-1/2'
'-x-1/2, y-1/2, z'
'x, -y-1/2, z-1/2'

loop_
_atom_site_label
_atom_site_type_symbol
_atom_site_fract_x
_atom_site_fract_y
_atom_site_fract_z
_atom_site_U_iso_or_equiv
_atom_site_adp_type
_atom_site_occupancy
_atom_site_symmetry_multiplicity
_atom_site_calc_flag
_atom_site_refinement_flags
_atom_site_disorder_assembly
_atom_site_disorder_group
Ru1 Ru 0.01820(3) 0.91454(3) 0.647454(14) 0.01763(16) Uani 1 1 d . . .
P1 P 0.12132(9) 0.85858(9) 0.60858(5) 0.0198(4) Uani 1 1 d . . .
P2 P 0.06235(9) 1.03464(9) 0.64171(5) 0.0201(4) Uani 1 1 d . . .
Cl1 Cl -0.05480(9) 0.93431(9) 0.58533(4) 0.0260(4) Uani 1 1 d . . .
C1 C 0.0508(4) 0.8772(4) 0.71288(17) 0.0219(15) Uani 1 1 d . . .
C2 C -0.0023(3) 0.9347(3) 0.71404(17) 0.0205(15) Uani 1 1 d . . .
H2 H 0.0146 0.9762 0.7280 0.025 Uiso 1 1 calc R . .
C3 C -0.0808(4) 0.9343(3) 0.69530(17) 0.0215(15) Uani 1 1 d . . .
H3 H -0.1158 0.9739 0.6977 0.026 Uiso 1 1 calc R . .
C4 C -0.1050(3) 0.8739(3) 0.67320(17) 0.0216(14) Uani 1 1 d . . .
C5 C -0.0500(4) 0.8170(3) 0.66940(19) 0.0238(15) Uani 1 1 d . . .
H5 H -0.0652 0.7765 0.6540 0.029 Uiso 1 1 calc R . .
C6 C 0.0256(4) 0.8196(3) 0.68780(18) 0.0240(15) Uani 1 1 d . . .
H6 H 0.0622 0.7815 0.6835 0.029 Uiso 1 1 calc R . .
C7 C 0.1260(4) 0.8726(4) 0.73896(19) 0.0285(16) Uani 1 1 d . . .
H7A H 0.1125 0.8505 0.7653 0.043 Uiso 1 1 calc R . .
H7B H 0.1474 0.9201 0.7438 0.043 Uiso 1 1 calc R . .
H7C H 0.1669 0.8441 0.7248 0.043 Uiso 1 1 calc R . .
C8 C -0.1884(4) 0.8662(4) 0.65343(19) 0.0287(16) Uani 1 1 d . . .
H8 H -0.1809 0.8520 0.6241 0.034 Uiso 1 1 calc R . .
C9 C -0.2331(4) 0.8056(4) 0.6765(2) 0.0389(19) Uani 1 1 d . . .
H9A H -0.2417 0.8193 0.7052 0.058 Uiso 1 1 calc R . .
H9B H -0.2001 0.7626 0.6754 0.058 Uiso 1 1 calc R . .
H9C H -0.2857 0.7969 0.6633 0.058 Uiso 1 1 calc R . .
C10 C -0.2377(4) 0.9325(4) 0.6546(2) 0.0386(19) Uani 1 1 d . . .
H10A H -0.2483 0.9455 0.6833 0.058 Uiso 1 1 calc R . .
H10B H -0.2893 0.9248 0.6404 0.058 Uiso 1 1 calc R . .
H10C H -0.2078 0.9706 0.6411 0.058 Uiso 1 1 calc R . .
C11 C 0.2058(3) 0.8339(3) 0.64257(17) 0.0198(14) Uani 1 1 d . . .
C12 C 0.2572(3) 0.8851(4) 0.65816(18) 0.0217(14) Uani 1 1 d . . .
H12 H 0.2513 0.9328 0.6496 0.026 Uiso 1 1 calc R . .
C13 C 0.3174(4) 0.8674(4) 0.68614(17) 0.0242(15) Uani 1 1 d . . .
H13 H 0.3512 0.9036 0.6969 0.029 Uiso 1 1 calc R . .
C14 C 0.3294(4) 0.7990(4) 0.69877(19) 0.0277(16) Uani 1 1 d . . .
C15 C 0.2771(4) 0.7476(4) 0.68369(19) 0.0277(16) Uani 1 1 d . . .
H15 H 0.2836 0.7001 0.6925 0.033 Uiso 1 1 calc R . .
C16 C 0.2161(3) 0.7638(3) 0.65631(18) 0.0231(15) Uani 1 1 d . . .
H16 H 0.1809 0.7277 0.6467 0.028 Uiso 1 1 calc R . .
C17 C 0.3967(4) 0.7805(4) 0.7282(2) 0.0389(19) Uani 1 1 d . . .
H17A H 0.4445 0.7651 0.7127 0.058 Uiso 1 1 calc R . .
H17B H 0.3788 0.7423 0.7464 0.058 Uiso 1 1 calc R . .
H17C H 0.4106 0.8220 0.7447 0.058 Uiso 1 1 calc R . .
C18 C 0.0890(4) 0.7748(3) 0.58543(17) 0.0211(14) Uani 1 1 d . . .
C19 C 0.1477(4) 0.7285(4) 0.56974(18) 0.0273(16) Uani 1 1 d . . .
H19 H 0.2035 0.7404 0.5720 0.033 Uiso 1 1 calc R . .
C20 C 0.1261(4) 0.6664(4) 0.55121(18) 0.0338(18) Uani 1 1 d . . .
H20 H 0.1671 0.6349 0.5420 0.041 Uiso 1 1 calc R . .
C21 C 0.0442(4) 0.6487(4) 0.54557(19) 0.0328(17) Uani 1 1 d . . .
C22 C -0.0133(4) 0.6962(4) 0.55885(18) 0.0301(16) Uani 1 1 d . . .
H22 H -0.0691 0.6863 0.5545 0.036 Uiso 1 1 calc R . .
C23 C 0.0088(4) 0.7588(4) 0.57864(17) 0.0249(15) Uani 1 1 d . . .
H23 H -0.0321 0.7907 0.5875 0.030 Uiso 1 1 calc R . .
C24 C 0.0196(5) 0.5805(4) 0.5256(2) 0.048(2) Uani 1 1 d . . .
H24A H 0.0202 0.5426 0.5461 0.071 Uiso 1 1 calc R . .
H24B H 0.0579 0.5691 0.5035 0.071 Uiso 1 1 calc R . .
H24C H -0.0351 0.5852 0.5142 0.071 Uiso 1 1 calc R . .
C25 C 0.1671(4) 0.8977(3) 0.56249(18) 0.0229(15) Uani 1 1 d . . .
C26 C 0.1227(4) 0.8937(4) 0.52607(19) 0.0298(17) Uani 1 1 d . . .
H26 H 0.0707 0.8720 0.5262 0.036 Uiso 1 1 calc R . .
C27 C 0.1533(4) 0.9207(4) 0.4900(2) 0.0363(18) Uani 1 1 d . . .
H27 H 0.1213 0.9187 0.4657 0.044 Uiso 1 1 calc R . .
C28 C 0.2305(4) 0.9512(4) 0.4883(2) 0.0365(18) Uani 1 1 d . . .
C29 C 0.2736(4) 0.9552(4) 0.5247(2) 0.041(2) Uani 1 1 d . . .
H29 H 0.3256 0.9769 0.5246 0.049 Uiso 1 1 calc R . .
C30 C 0.2434(4) 0.9288(4) 0.5612(2) 0.0347(18) Uani 1 1 d . . .
H30 H 0.2751 0.9319 0.5855 0.042 Uiso 1 1 calc R . .
C31 C 0.2642(5) 0.9797(5) 0.4487(2) 0.062(3) Uani 1 1 d . . .
H31A H 0.2246 1.0118 0.4362 0.094 Uiso 1 1 calc R . .
H31B H 0.2753 0.9405 0.4299 0.094 Uiso 1 1 calc R . .
H31C H 0.3147 1.0054 0.4543 0.094 Uiso 1 1 calc R . .
C32 C 0.1620(3) 1.0527(3) 0.66426(18) 0.0202(14) Uani 1 1 d . . .
C33 C 0.1774(4) 1.0441(3) 0.70633(19) 0.0234(15) Uani 1 1 d . . .
H33 H 0.1340 1.0328 0.7244 0.028 Uiso 1 1 calc R . .
C34 C 0.2547(4) 1.0518(4) 0.7219(2) 0.0298(16) Uani 1 1 d . . .
H34 H 0.2636 1.0475 0.7506 0.036 Uiso 1 1 calc R . .
C35 C 0.3200(4) 1.0659(3) 0.6959(2) 0.0282(16) Uani 1 1 d . . .
H35 H 0.3733 1.0700 0.7067 0.034 Uiso 1 1 calc R . .
C36 C 0.3064(4) 1.0738(3) 0.6546(2) 0.0264(16) Uani 1 1 d . . .
H36 H 0.3506 1.0830 0.6367 0.032 Uiso 1 1 calc R . .
C37 C 0.2282(4) 1.0683(3) 0.63898(19) 0.0226(15) Uani 1 1 d . . .
H37 H 0.2195 1.0754 0.6104 0.027 Uiso 1 1 calc R . .
C38 C -0.0149(4) 1.0879(3) 0.66786(18) 0.0222(14) Uani 1 1 d . . .
C39 C -0.0892(4) 1.0932(3) 0.6488(2) 0.0287(16) Uani 1 1 d . . .
H39 H -0.0966 1.0713 0.6228 0.034 Uiso 1 1 calc R . .
C40 C -0.1534(4) 1.1294(4) 0.6662(2) 0.0321(17) Uani 1 1 d . . .
H40 H -0.2041 1.1321 0.6524 0.039 Uiso 1 1 calc R . .
C41 C -0.1427(4) 1.1621(4) 0.7043(2) 0.0367(18) Uani 1 1 d . . .
H41 H -0.1864 1.1866 0.7169 0.044 Uiso 1 1 calc R . .
C42 C -0.0682(4) 1.1585(4) 0.7235(2) 0.0311(17) Uani 1 1 d . . .
H42 H -0.0607 1.1812 0.7493 0.037 Uiso 1 1 calc R . .
C43 C -0.0040(4) 1.1220(3) 0.70567(18) 0.0261(15) Uani 1 1 d . . .
H43 H 0.0472 1.1203 0.7191 0.031 Uiso 1 1 calc R . .
C44 C 0.0705(4) 1.0869(4) 0.59468(19) 0.0254(15) Uani 1 1 d . . .
C45 C 0.0754(4) 1.0590(4) 0.55553(19) 0.0317(17) Uani 1 1 d . . .
H45 H 0.0690 1.0096 0.5517 0.038 Uiso 1 1 calc R . .
C46 C 0.0894(5) 1.1018(5) 0.5217(2) 0.043(2) Uani 1 1 d . . .
H46 H 0.0929 1.0819 0.4949 0.052 Uiso 1 1 calc R . .
C47 C 0.0980(5) 1.1736(5) 0.5273(2) 0.053(2) Uani 1 1 d . . .
H47 H 0.1078 1.2029 0.5042 0.064 Uiso 1 1 calc R . .
C48 C 0.0927(5) 1.2035(4) 0.5656(2) 0.053(2) Uani 1 1 d . . .
H48 H 0.0985 1.2531 0.5690 0.063 Uiso 1 1 calc R . .
C49 C 0.0789(4) 1.1606(4) 0.5991(2) 0.0370(18) Uani 1 1 d . . .
H49 H 0.0749 1.1811 0.6257 0.044 Uiso 1 1 calc R . .
P3 P 0.92545(11) 0.59890(10) 0.67115(5) 0.0301(4) Uani 1 1 d . . .
F1 F 0.9688(3) 0.5436(2) 0.70180(13) 0.0550(12) Uani 1 1 d U A .
F2 F 0.8830(2) 0.6545(2) 0.64107(12) 0.0458(11) Uani 1 1 d U A .
F3 F 1.0064(12) 0.6448(13) 0.6659(8) 0.051(6) Uani 0.35(3) 1 d PU A 1
F4 F 0.943(2) 0.5533(12) 0.6332(6) 0.074(7) Uani 0.35(3) 1 d PU A 1
F5 F 0.8463(11) 0.5579(13) 0.6802(8) 0.060(6) Uani 0.35(3) 1 d PU A 1
F6 F 0.9056(16) 0.6477(11) 0.7088(6) 0.055(6) Uani 0.35(3) 1 d PU A 1
F3A F 0.9930(9) 0.6545(6) 0.6832(5) 0.066(4) Uani 0.65(3) 1 d PU A 2
F4A F 0.9828(8) 0.5687(6) 0.6357(3) 0.054(3) Uani 0.65(3) 1 d PU A 2
F5A F 0.8587(7) 0.5431(5) 0.6581(5) 0.066(4) Uani 0.65(3) 1 d PU A 2
F6A F 0.8690(10) 0.6268(8) 0.7072(4) 0.072(4) Uani 0.65(3) 1 d PU A 2
C50 C 0.9817(5) 0.4033(5) 0.6293(3) 0.066(3) Uani 1 1 d . . .
H50A H 0.9302 0.4256 0.6206 0.079 Uiso 1 1 calc R . .
H50B H 1.0039 0.4311 0.6525 0.079 Uiso 1 1 calc R . .
Cl2 Cl 0.96148(14) 0.31669(14) 0.64633(8) 0.0704(7) Uani 1 1 d . . .
Cl3 Cl 1.04959(15) 0.40534(14) 0.58903(8) 0.0745(8) Uani 1 1 d . . .
C51 C 0.8350(7) 0.2561(6) 0.5514(3) 0.092(3) Uani 1 1 d U . .
H51A H 0.8840 0.2423 0.5670 0.111 Uiso 1 1 calc R . .
H51B H 0.8424 0.2417 0.5224 0.111 Uiso 1 1 calc R . .
Cl4 Cl 0.8204(2) 0.34712(18) 0.55444(9) 0.1170(12) Uani 1 1 d . . .
Cl5 Cl 0.74571(19) 0.21361(17) 0.57289(9) 0.0963(10) Uani 1 1 d . . .

loop_
_atom_site_aniso_label
_atom_site_aniso_U_11
_atom_site_aniso_U_22
_atom_site_aniso_U_33
_atom_site_aniso_U_23
_atom_site_aniso_U_13
_atom_site_aniso_U_12
Ru1 0.0143(2) 0.0189(3) 0.0197(3) -0.0008(2) -0.0008(2) -0.0003(2)
P1 0.0167(8) 0.0196(10) 0.0230(8) 0.0002(7) -0.0018(7) 0.0007(7)
P2 0.0198(9) 0.0186(10) 0.0219(8) 0.0005(7) -0.0027(7) 0.0007(7)
Cl1 0.0225(8) 0.0322(11) 0.0233(8) -0.0015(7) -0.0056(6) 0.0008(7)
C1 0.022(3) 0.026(4) 0.018(3) 0.006(3) 0.002(3) -0.005(3)
C2 0.022(3) 0.020(4) 0.020(3) 0.002(3) 0.000(2) -0.005(3)
C3 0.017(3) 0.024(4) 0.023(3) 0.000(3) 0.007(3) 0.005(3)
C4 0.018(3) 0.024(4) 0.023(3) 0.001(3) 0.008(3) -0.009(3)
C5 0.023(3) 0.016(4) 0.032(4) -0.001(3) 0.004(3) -0.012(3)
C6 0.019(3) 0.021(4) 0.032(4) 0.006(3) 0.005(3) -0.001(3)
C7 0.023(4) 0.028(5) 0.034(4) 0.004(3) -0.003(3) 0.004(3)
C8 0.020(3) 0.035(5) 0.031(4) -0.005(3) 0.000(3) -0.004(3)
C9 0.022(4) 0.044(5) 0.051(5) 0.001(4) 0.002(3) -0.005(3)
C10 0.030(4) 0.043(5) 0.043(4) 0.001(4) -0.010(3) 0.001(3)
C11 0.014(3) 0.025(4) 0.020(3) 0.001(3) 0.000(2) 0.005(3)
C12 0.018(3) 0.015(4) 0.032(4) 0.002(3) 0.001(3) 0.001(3)
C13 0.024(3) 0.025(4) 0.023(3) -0.006(3) -0.003(3) -0.002(3)
C14 0.024(4) 0.022(4) 0.037(4) -0.005(3) 0.001(3) 0.005(3)
C15 0.027(4) 0.023(4) 0.033(4) 0.000(3) -0.002(3) 0.007(3)
C16 0.018(3) 0.015(4) 0.036(4) -0.001(3) -0.001(3) -0.006(3)
C17 0.037(4) 0.040(5) 0.040(4) -0.005(4) -0.017(3) 0.009(4)
C18 0.026(3) 0.024(4) 0.013(3) 0.003(3) 0.000(3) 0.002(3)
C19 0.025(4) 0.025(4) 0.032(4) -0.011(3) 0.002(3) 0.000(3)
C20 0.039(4) 0.041(5) 0.022(3) -0.007(3) 0.000(3) 0.013(4)
C21 0.048(5) 0.025(5) 0.025(4) -0.006(3) -0.005(3) -0.003(4)
C22 0.028(4) 0.032(5) 0.030(4) 0.001(3) -0.001(3) -0.005(3)
C23 0.026(4) 0.026(4) 0.023(3) -0.003(3) 0.007(3) -0.002(3)
C24 0.059(5) 0.036(5) 0.048(5) -0.012(4) -0.005(4) -0.008(4)
C25 0.019(3) 0.025(4) 0.025(3) 0.002(3) 0.003(3) 0.000(3)
C26 0.024(4) 0.036(5) 0.029(4) 0.001(3) 0.000(3) 0.003(3)
C27 0.041(4) 0.038(5) 0.030(4) 0.003(3) 0.001(3) 0.011(4)
C28 0.031(4) 0.044(5) 0.034(4) 0.018(4) 0.007(3) 0.001(4)
C29 0.028(4) 0.047(6) 0.047(5) 0.012(4) 0.007(3) -0.008(4)
C30 0.026(4) 0.044(5) 0.035(4) 0.008(3) -0.003(3) -0.001(3)
C31 0.061(6) 0.092(8) 0.034(4) 0.026(5) 0.013(4) -0.006(5)
C32 0.015(3) 0.019(4) 0.026(3) -0.006(3) 0.000(3) 0.001(3)
C33 0.024(3) 0.013(4) 0.032(4) 0.002(3) 0.003(3) 0.002(3)
C34 0.026(4) 0.032(5) 0.031(4) -0.004(3) -0.007(3) 0.001(3)
C35 0.024(4) 0.022(4) 0.038(4) -0.008(3) -0.006(3) 0.000(3)
C36 0.022(3) 0.014(4) 0.044(4) -0.004(3) 0.007(3) -0.001(3)
C37 0.029(4) 0.010(4) 0.029(4) -0.001(3) -0.004(3) -0.003(3)
C38 0.022(3) 0.021(4) 0.024(3) 0.005(3) -0.001(3) 0.005(3)
C39 0.027(4) 0.025(4) 0.034(4) -0.006(3) -0.002(3) 0.007(3)
C40 0.025(4) 0.024(5) 0.047(4) 0.002(3) 0.000(3) 0.005(3)
C41 0.030(4) 0.033(5) 0.047(5) 0.010(4) 0.013(3) 0.015(3)
C42 0.038(4) 0.025(5) 0.030(4) -0.004(3) 0.004(3) 0.007(3)
C43 0.028(4) 0.024(4) 0.026(3) 0.005(3) 0.000(3) 0.006(3)
C44 0.024(3) 0.024(4) 0.028(4) 0.000(3) -0.001(3) 0.001(3)
C45 0.032(4) 0.032(5) 0.031(4) -0.003(3) -0.001(3) 0.002(3)
C46 0.056(5) 0.051(6) 0.023(4) 0.006(4) -0.003(3) 0.005(4)
C47 0.065(6) 0.054(7) 0.041(5) 0.029(4) -0.001(4) 0.001(5)
C48 0.076(6) 0.029(5) 0.052(5) 0.011(4) 0.004(4) 0.005(4)
C49 0.051(5) 0.025(5) 0.035(4) 0.000(3) 0.000(3) 0.006(4)
P3 0.0334(10) 0.0247(12) 0.0321(10) 0.0019(8) -0.0020(8) -0.0011(8)
F1 0.069(3) 0.041(3) 0.055(3) 0.013(2) -0.010(2) 0.013(2)
F2 0.043(2) 0.047(3) 0.047(2) 0.006(2) -0.0104(19) 0.006(2)
F3 0.035(7) 0.053(9) 0.064(10) 0.017(7) 0.009(7) -0.007(6)
F4 0.093(12) 0.077(10) 0.051(8) -0.034(7) -0.008(8) 0.018(8)
F5 0.048(8) 0.063(10) 0.068(10) 0.022(8) -0.009(7) -0.022(6)
F6 0.072(10) 0.054(9) 0.040(7) -0.007(6) -0.002(7) 0.009(7)
F3A 0.070(7) 0.048(6) 0.079(7) -0.004(5) -0.039(6) -0.010(5)
F4A 0.052(6) 0.057(6) 0.054(5) 0.010(4) 0.020(4) 0.020(5)
F5A 0.063(6) 0.045(5) 0.091(8) -0.007(5) -0.018(5) -0.023(4)
F6A 0.087(8) 0.076(8) 0.055(5) 0.010(5) 0.033(5) 0.035(6)
C50 0.040(5) 0.065(7) 0.094(7) 0.000(5) 0.017(5) 0.014(5)
Cl2 0.0542(14) 0.0695(19) 0.0875(17) 0.0238(14) 0.0173(12) 0.0043(12)
Cl3 0.0621(15) 0.075(2) 0.0866(18) 0.0180(14) 0.0237(13) -0.0004(13)
C51 0.134(8) 0.062(6) 0.081(6) -0.008(5) 0.030(6) 0.003(6)
Cl4 0.183(4) 0.087(3) 0.0806(19) -0.0165(17) 0.040(2) -0.022(2)
Cl5 0.099(2) 0.095(3) 0.095(2) -0.0110(17) 0.0225(17) -0.0194(17)

loop_
_atom_type_symbol
_atom_type_description
_atom_type_scat_dispersion_real
_atom_type_scat_dispersion_imag
_atom_type_scat_source
C C 0.0033 0.0016 'International Tables Vol C Tables 4.2.6.8 and 6.1.1.4'
H H 0.0000 0.0000 'International Tables Vol C Tables 4.2.6.8 and 6.1.1.4'
F F 0.0171 0.0103 'International Tables Vol C Tables 4.2.6.8 and 6.1.1.4'
P P 0.1023 0.0942 'International Tables Vol C Tables 4.2.6.8 and 6.1.1.4'
Cl Cl 0.1484 0.1585 'International Tables Vol C Tables 4.2.6.8 and 6.1.1.4'
Ru Ru -1.2594 0.8363 'International Tables Vol C Tables 4.2.6.8 and 6.1.1.4'

loop_
_geom_angle_atom_site_label_1
_geom_angle_atom_site_label_2
_geom_angle_atom_site_label_3
_geom_angle
C2 Ru1 C6 64.8(2)
C2 Ru1 C5 76.1(2)
C6 Ru1 C5 35.7(2)
C2 Ru1 C3 36.9(2)
C6 Ru1 C3 76.7(2)
C5 Ru1 C3 64.4(2)
C2 Ru1 C1 35.9(2)
C6 Ru1 C1 36.6(2)
C5 Ru1 C1 65.0(2)
C3 Ru1 C1 65.6(2)
C2 Ru1 C4 64.8(2)
C6 Ru1 C4 64.5(2)
C5 Ru1 C4 35.7(2)
C3 Ru1 C4 35.6(2)
C1 Ru1 C4 76.7(2)
C2 Ru1 P1 134.89(16)
C6 Ru1 P1 85.07(16)
C5 Ru1 P1 99.11(17)
C3 Ru1 P1 161.60(16)
C1 Ru1 P1 100.88(16)
C4 Ru1 P1 132.05(17)
C2 Ru1 Cl1 136.26(16)
C6 Ru1 Cl1 130.86(17)
C5 Ru1 Cl1 98.31(16)
C3 Ru1 Cl1 101.10(15)
C1 Ru1 Cl1 161.66(15)
C4 Ru1 Cl1 85.25(15)
P1 Ru1 Cl1 88.80(5)
C2 Ru1 P2 87.65(16)
C6 Ru1 P2 142.66(17)
C5 Ru1 P2 160.85(16)
C3 Ru1 P2 96.55(17)
C1 Ru1 P2 106.99(17)
C4 Ru1 P2 127.39(17)
P1 Ru1 P2 99.53(6)
Cl1 Ru1 P2 86.43(6)
C25 P1 C18 97.6(3)
C25 P1 C11 106.4(3)
C18 P1 C11 104.3(3)
C25 P1 Ru1 123.4(2)
C18 P1 Ru1 113.5(2)
C11 P1 Ru1 109.62(19)
C44 P2 C32 99.7(3)
C44 P2 C38 98.2(3)
C32 P2 C38 109.5(3)
C44 P2 Ru1 127.0(2)
C32 P2 Ru1 114.7(2)
C38 P2 Ru1 106.0(2)
C2 C1 C6 115.5(6)
C2 C1 C7 123.1(6)
C6 C1 C7 121.2(6)
C2 C1 Ru1 68.9(3)
C6 C1 Ru1 68.8(3)
C7 C1 Ru1 137.0(4)
C1 C2 C3 123.4(6)
C1 C2 Ru1 75.2(3)
C3 C2 Ru1 73.8(3)
C4 C3 C2 118.6(6)
C4 C3 Ru1 73.8(3)
C2 C3 Ru1 69.3(3)
C3 C4 C5 118.8(5)
C3 C4 C8 123.2(6)
C5 C4 C8 117.9(6)
C3 C4 Ru1 70.6(3)
C5 C4 Ru1 70.2(3)
C8 C4 Ru1 131.7(4)
C6 C5 C4 120.8(6)
C6 C5 Ru1 70.2(3)
C4 C5 Ru1 74.0(4)
C5 C6 C1 122.5(6)
C5 C6 Ru1 74.0(4)
C1 C6 Ru1 74.7(4)
C10 C8 C4 113.5(6)
C10 C8 C9 110.4(6)
C4 C8 C9 107.1(5)
C12 C11 C16 118.0(5)
C12 C11 P1 120.3(5)
C16 C11 P1 121.4(5)
C11 C12 C13 120.5(6)
C14 C13 C12 121.8(6)
C13 C14 C15 117.8(6)
C13 C14 C17 121.0(6)
C15 C14 C17 121.2(6)
C16 C15 C14 121.6(6)
C15 C16 C11 120.2(6)
C23 C18 C19 117.9(6)
C23 C18 P1 122.4(5)
C19 C18 P1 119.3(5)
C20 C19 C18 121.2(6)
C19 C20 C21 120.9(6)
C22 C21 C20 117.7(6)
C22 C21 C24 120.9(7)
C20 C21 C24 121.4(6)
C21 C22 C23 121.4(6)
C18 C23 C22 120.8(6)
C30 C25 C26 118.2(6)
C30 C25 P1 124.6(5)
C26 C25 P1 117.2(5)
C27 C26 C25 120.8(6)
C26 C27 C28 121.3(6)
C29 C28 C27 117.2(6)
C29 C28 C31 121.7(7)
C27 C28 C31 121.2(7)
C30 C29 C28 122.1(7)
C29 C30 C25 120.4(6)
C37 C32 C33 117.3(5)
C37 C32 P2 120.2(4)
C33 C32 P2 122.1(5)
C34 C33 C32 120.9(6)
C33 C34 C35 120.7(6)
C36 C35 C34 119.3(6)
C35 C36 C37 120.2(6)
C36 C37 C32 121.5(6)
C39 C38 C43 118.4(6)
C39 C38 P2 116.6(5)
C43 C38 P2 125.0(5)
C38 C39 C40 122.1(6)
C39 C40 C41 119.2(6)
C42 C41 C40 119.5(6)
C41 C42 C43 120.8(6)
C42 C43 C38 119.9(6)
C45 C44 C49 117.9(6)
C45 C44 P2 124.7(6)
C49 C44 P2 117.2(5)
C44 C45 C46 121.2(7)
C47 C46 C45 119.2(7)
C48 C47 C46 121.4(7)
C47 C48 C49 119.0(8)
C48 C49 C44 121.2(7)
F4 P3 F5 91.9(10)
F4 P3 F6 177.7(11)
F5 P3 F6 88.4(10)
F4 P3 F3A 116.0(10)
F5 P3 F3A 151.8(9)
F6 P3 F3A 63.9(8)
F4 P3 F5A 62.8(10)
F5 P3 F5A 29.5(7)
F6 P3 F5A 117.3(8)
F3A P3 F5A 178.7(6)
F4 P3 F6A 153.4(10)
F5 P3 F6A 62.2(9)
F6 P3 F6A 26.5(7)
F3A P3 F6A 90.4(6)
F5A P3 F6A 90.8(6)
F4 P3 F4A 26.3(9)
F5 P3 F4A 117.1(10)
F6 P3 F4A 153.9(8)
F3A P3 F4A 90.1(6)
F5A P3 F4A 88.7(5)
F6A P3 F4A 178.3(6)
F4 P3 F2 87.8(8)
F5 P3 F2 94.5(7)
F6 P3 F2 89.9(8)
F3A P3 F2 91.2(5)
F5A P3 F2 88.4(5)
F6A P3 F2 88.7(4)
F4A P3 F2 93.0(4)
F4 P3 F3 93.4(11)
F5 P3 F3 174.6(10)
F6 P3 F3 86.3(9)
F3A P3 F3 22.8(7)
F5A P3 F3 155.9(8)
F6A P3 F3 112.7(8)
F4A P3 F3 68.0(8)
F2 P3 F3 86.7(8)
F4 P3 F1 92.7(8)
F5 P3 F1 85.9(7)
F6 P3 F1 89.5(8)
F3A P3 F1 88.2(5)
F5A P3 F1 92.3(5)
F6A P3 F1 91.1(5)
F4A P3 F1 87.3(4)
F2 P3 F1 179.3(3)
F3 P3 F1 92.8(8)
Cl3 C50 Cl2 112.5(5)
Cl4 C51 Cl5 107.7(6)

loop_
_geom_bond_atom_site_label_1
_geom_bond_atom_site_label_2
_geom_bond_distance
Ru1 C2 2.227(6)
Ru1 C6 2.231(6)
Ru1 C5 2.278(6)
Ru1 C3 2.286(6)
Ru1 C1 2.308(6)
Ru1 C4 2.328(6)
Ru1 P1 2.3691(16)
Ru1 Cl1 2.3827(15)
Ru1 P2 2.3965(18)
P1 C25 1.836(6)
P1 C18 1.837(7)
P1 C11 1.839(6)
P2 C44 1.828(6)
P2 C32 1.831(6)
P2 C38 1.833(6)
C1 C2 1.399(9)
C1 C6 1.425(8)
C1 C7 1.504(8)
C2 C3 1.429(8)
C3 C4 1.410(8)
C4 C5 1.413(9)
C4 C8 1.524(8)
C5 C6 1.384(8)
C8 C10 1.497(9)
C8 C9 1.557(9)
C11 C12 1.385(8)
C11 C16 1.412(8)
C12 C13 1.387(8)
C13 C14 1.376(9)
C14 C15 1.389(9)
C14 C17 1.507(9)
C15 C16 1.378(8)
C18 C23 1.373(8)
C18 C19 1.403(8)
C19 C20 1.369(9)
C20 C21 1.403(9)
C21 C22 1.376(9)
C21 C24 1.502(9)
C22 C23 1.398(9)
C25 C30 1.389(9)
C25 C26 1.396(8)
C26 C27 1.378(9)
C27 C28 1.398(9)
C28 C29 1.383(9)
C28 C31 1.503(9)
C29 C30 1.383(9)
C32 C37 1.397(8)
C32 C33 1.402(8)
C33 C34 1.379(8)
C34 C35 1.394(9)
C35 C36 1.370(9)
C36 C37 1.390(8)
C38 C39 1.378(8)
C38 C43 1.402(8)
C39 C40 1.382(9)
C40 C41 1.398(9)
C41 C42 1.379(9)
C42 C43 1.391(8)
C44 C45 1.382(9)
C44 C49 1.412(9)
C45 C46 1.388(9)
C46 C47 1.381(11)
C47 C48 1.374(11)
C48 C49 1.379(10)
P3 F4 1.536(19)
P3 F5 1.546(17)
P3 F6 1.57(2)
P3 F3A 1.583(12)
P3 F5A 1.583(9)
P3 F6A 1.587(10)
P3 F4A 1.598(9)
P3 F2 1.599(4)
P3 F3 1.60(2)
P3 F1 1.613(4)
C50 Cl3 1.725(9)
C50 Cl2 1.763(9)
C51 Cl4 1.743(11)
C51 Cl5 1.818(11)
